data_1531943
loop_
_publ_author_name
'Barnett, Brandon R.'
'Moore, Curtis E.'
'Chandrasekaran, Perumalreddy'
'Sproules, Stephen'
'Rheingold, Arnold L.'
'DeBeer, Serena'
'Figueroa, Joshua S.'

_publ_section_title
;
 Metal-only Lewis pairs between group 10 metals and Tl(i) or Ag(i):
 insights into the electronic consequences of Z-type ligand binding
;
_journal_issue 12
_journal_name_full 'Chem. Sci.'
_journal_page_first 7169
_journal_paper_doi 10.1039/C5SC03104D
_journal_volume 6
_journal_year 2015
_chemical_formula_moiety 'C66 H82 Ag N2 O Pt, C F3 O3 S, 3(C4 H8 O)'
_chemical_formula_sum 'C79 H106 Ag F3 N5 O4 Pt S'
_chemical_formula_weight 1581.70
_chemical_name_common '[AgPt(CNArDipp2)2(THF)]OTf'
_space_group_crystal_system orthorhombic
_space_group_IT_number 19
_space_group_name_Hall 'P 2ac 2ab'
_space_group_name_H-M_alt 'P 21 21 21'
_symmetry_space_group_name_Hall 'P 2ac 2ab'
_symmetry_space_group_name_H-M 'P 21 21 21'
_atom_sites_solution_hydrogens geom
_atom_sites_solution_primary direct
_atom_sites_solution_secondary difmap
_audit_creation_date 2015-07-17
_audit_creation_method
;
Olex2 1.2-beta
(compiled 2015.01.26 svn.r3150 for OlexSys, GUI svn.r4998)
;
_audit_update_record
;
2015-07-22 deposited with the CCDC.
2015-09-17 downloaded from the CCDC.
;
_cell_angle_alpha 90
_cell_angle_beta 90
_cell_angle_gamma 90
_cell_formula_units_Z 4
_cell_length_a 15.6478(15)
_cell_length_b 21.2503(19)
_cell_length_c 24.077(2)
_cell_measurement_reflns_used 9058
_cell_measurement_temperature 100.0
_cell_measurement_theta_max 25.404
_cell_measurement_theta_min 2.466
_cell_volume 8006.1(12)
_computing_cell_refinement 'SAINT v8.34A (Bruker, 2013)'
_computing_data_collection 'APEX2 v2013.6-2 (Bruker, 2013)'
_computing_data_reduction 'SAINT v8.34A (Bruker, 2013)'
_computing_molecular_graphics 'Olex2 (Dolomanov et al., 2009)'
_computing_publication_material 'Olex2 (Dolomanov et al., 2009)'
_computing_structure_refinement 'ShelXL (Sheldrick, 2008)'
_computing_structure_solution 'ShelXT (Sheldrick, 2008)'
_diffrn_ambient_temperature 100.0
_diffrn_detector 'Bruker Photon-100 area detector'
_diffrn_detector_area_resol_mean 10.5
_diffrn_detector_type 'CMOS area detector'
_diffrn_measured_fraction_theta_full 0.993
_diffrn_measured_fraction_theta_max 0.992
_diffrn_measurement_device 'four-circle KAPPA diffractometer'
_diffrn_measurement_device_type 'Bruker D8 QUEST'
_diffrn_measurement_method '\w and \f scans'
_diffrn_radiation_monochromator 'Double Bounce Multilayer Mirror'
_diffrn_radiation_probe x-ray
_diffrn_radiation_type MoK\a
_diffrn_radiation_wavelength 0.71073
_diffrn_reflns_av_R_equivalents 0.0316
_diffrn_reflns_av_unetI/netI 0.0632
_diffrn_reflns_laue_measured_fraction_full 0.993
_diffrn_reflns_laue_measured_fraction_max 0.992
_diffrn_reflns_limit_h_max 18
_diffrn_reflns_limit_h_min -16
_diffrn_reflns_limit_k_max 25
_diffrn_reflns_limit_k_min -23
_diffrn_reflns_limit_l_max 29
_diffrn_reflns_limit_l_min -26
_diffrn_reflns_number 30304
_diffrn_reflns_point_group_measured_fraction_full 0.919
_diffrn_reflns_point_group_measured_fraction_max 0.913
_diffrn_reflns_theta_full 25.000
_diffrn_reflns_theta_max 25.404
_diffrn_reflns_theta_min 2.557
_diffrn_source 'microfocus sealed X-ray tube'
_diffrn_source_type 'Incoatec I\mus'
_exptl_absorpt_coefficient_mu 2.071
_exptl_absorpt_correction_T_max 0.0916
_exptl_absorpt_correction_T_min 0.0625
_exptl_absorpt_correction_type multi-scan
_exptl_absorpt_process_details
;
SADABS-2014/5 (Bruker,2014/5) was used for absorption correction.
wR2(int) was 0.0970 before and 0.0675 after correction.
The Ratio of minimum to maximum transmission is 0.6823.
The \l/2 correction factor is Not present.
;
_exptl_crystal_colour Yellow
_exptl_crystal_colour_primary yellow
_exptl_crystal_density_diffrn 1.312
_exptl_crystal_description Blocks
_exptl_crystal_F_000 3260
_exptl_crystal_size_max 0.413
_exptl_crystal_size_mid 0.405
_exptl_crystal_size_min 0.203
_refine_diff_density_max 2.246
_refine_diff_density_min -0.637
_refine_diff_density_rms 0.094
_refine_ls_abs_structure_details
;
 Flack x determined using 4332 quotients [(I+)-(I-)]/[(I+)+(I-)]
 (Parsons, Flack and Wagner, Acta Cryst. B69 (2013) 249-259).
;
_refine_ls_abs_structure_Flack 0.062(3)
_refine_ls_extinction_method none
_refine_ls_goodness_of_fit_ref 1.033
_refine_ls_hydrogen_treatment constr
_refine_ls_matrix_type full
_refine_ls_number_parameters 741
_refine_ls_number_reflns 13450
_refine_ls_number_restraints 70
_refine_ls_restrained_S_all 1.032
_refine_ls_R_factor_all 0.0453
_refine_ls_R_factor_gt 0.0359
_refine_ls_shift/su_max 0.001
_refine_ls_shift/su_mean 0.000
_refine_ls_structure_factor_coef Fsqd
_refine_ls_weighting_details 'w=1/[\s^2^(Fo^2^)+(0.0420P)^2^] where P=(Fo^2^+2Fc^2^)/3'
_refine_ls_weighting_scheme calc
_refine_ls_wR_factor_gt 0.0851
_refine_ls_wR_factor_ref 0.0888
_reflns_Friedel_coverage 0.686
_reflns_friedel_fraction_full 0.829
_reflns_friedel_fraction_max 0.818
_reflns_number_gt 11836
_reflns_number_total 13450
_reflns_threshold_expression 'I > 2\s(I)'
_cod_data_source_file c5sc03104d2.cif
_cod_data_source_block JFig763q
_cod_depositor_comments
;
The following automatic conversions were performed:

'_diffrn_radiation_probe' value 'X-ray' changed to 'x-ray' according
to
/usr/data/users/saulius/crontab/automatic-downloads/rss-feeds/RSC/lib/dictionaries/cif_core.dic
dictionary named 'cif_core.dic' version 2.4.2 from 2011-04-26.

'_exptl_crystal_colour_primary' value 'Yellow' changed to 'yellow'
according to
/usr/data/users/saulius/crontab/automatic-downloads/rss-feeds/RSC/lib/dictionaries/cif_core.dic
dictionary named 'cif_core.dic' version 2.4.2 from 2011-04-26.

Automatic conversion script
Id: cif_fix_values 3271 2015-04-21 07:52:19Z andrius 

 Adding full bibliography for 1531937--1531946.cif.
;
_cod_original_cell_volume 8006.3(13)
_cod_database_code 1531943
_shelxl_version_number 2014/6
_shelx_space_group_comment
;
The symmetry employed for this shelxl refinement is uniquely defined
by the following loop, which should always be used as a source of
symmetry information in preference to the above space-group names.
They are only intended as comments.
;
_shelx_estimated_absorpt_t_max 0.679
_shelx_estimated_absorpt_t_min 0.482
_olex2_refinement_description
;
1. Fixed Uiso
 At 1.2 times of:
  All C(H) groups, All C(H,H) groups
 At 1.5 times of:
  All C(H,H,H) groups
2. Restrained distances
 C65-C64 = C65A-C64A = C66A-C65A = C66-C65 = C64-C63 = C64A-C63A
 1.5 with sigma of 0.02
 O1-C66A = O1-C66 = O1-C63 = O1-C63A
 1.4 with sigma of 0.02
3. Uiso/Uaniso restraints and constraints
Uanis(C65A) = Uanis(C65)
Uanis(C64) = Uanis(C64A)
Uanis(C66) = Uanis(C66A)
Uanis(C63A) = Uanis(C63)
4. Rigid body (RIGU) restrains
 C63, C63A, O1, C66, C66A, C65A, C65, C64, C64A
 with sigma for 1-2 distances of 0.002 and sigma for 1-3 distances of 0.002
5. Others
 Sof(C63A)=Sof(H63C)=Sof(H63D)=Sof(C64A)=Sof(H64C)=Sof(H64D)=Sof(C65A)=
 Sof(H65C)=Sof(H65D)=Sof(C66A)=Sof(H66C)=Sof(H66D)=1-FVAR(1)
 Sof(C63)=Sof(H63A)=Sof(H63B)=Sof(C64)=Sof(H64A)=Sof(H64B)=Sof(C65)=Sof(H65A)=
 Sof(H65B)=Sof(C66)=Sof(H66A)=Sof(H66B)=FVAR(1)
6.a Ternary CH refined with riding coordinates:
 C15(H15), C18(H18), C27(H27), C30(H30), C45(H45), C48(H48), C57(H57), C60(H60)
6.b Secondary CH2 refined with riding coordinates:
 C63(H63A,H63B), C64(H64A,H64B), C65(H65A,H65B), C66(H66A,H66B), C63A(H63C,
 H63D), C64A(H64C,H64D), C65A(H65C,H65D), C66A(H66C,H66D)
6.c Aromatic/amide H refined with riding coordinates:
 C5(H5), C6(H6), C7(H7), C11(H11), C12(H12), C13(H13), C23(H23), C24(H24),
 C25(H25), C35(H35), C36(H36), C37(H37), C41(H41), C42(H42), C43(H43), C53(H53),
  C54(H54), C55(H55)
6.d Idealised Me refined as rotating group:
 C16(H16A,H16B,H16C), C17(H17A,H17B,H17C), C19(H19A,H19B,H19C), C20(H20A,H20B,
 H20C), C28(H28A,H28B,H28C), C29(H29A,H29B,H29C), C31(H31A,H31B,H31C), C32(H32A,
 H32B,H32C), C46(H46A,H46B,H46C), C47(H47A,H47B,H47C), C49(H49A,H49B,H49C),
 C50(H50A,H50B,H50C), C58(H58A,H58B,H58C), C59(H59A,H59B,H59C), C61(H61A,H61B,
 H61C), C62(H62A,H62B,H62C)
;
_shelx_shelxl_version_number 2014/7
_olex2_submission_special_instructions 'No special instructions were received'

loop_
_space_group_symop_operation_xyz
'x, y, z'
'x+1/2, -y+1/2, -z'
'-x, y+1/2, -z+1/2'
'-x+1/2, -y, z+1/2'

loop_
_atom_site_label
_atom_site_type_symbol
_atom_site_fract_x
_atom_site_fract_y
_atom_site_fract_z
_atom_site_U_iso_or_equiv
_atom_site_adp_type
_atom_site_occupancy
_atom_site_site_symmetry_order
_atom_site_calc_flag
_atom_site_refinement_flags_posn
_atom_site_refinement_flags_adp
_atom_site_refinement_flags_occupancy
_atom_site_disorder_assembly
_atom_site_disorder_group
Pt1 Pt 0.26504(2) 0.51137(2) 0.13586(2) 0.02422(9) Uani 1 1 d . . . . .
Ag1 Ag 0.10439(3) 0.50915(3) 0.16790(2) 0.03425(15) Uani 1 1 d . . . . .
O1 O 0.4139(3) 0.5137(3) 0.11862(19) 0.0387(12) Uani 1 1 d D U . . .
N1 N 0.2394(4) 0.6541(3) 0.1242(2) 0.0191(13) Uani 1 1 d . . . . .
N2 N 0.2526(4) 0.3683(3) 0.11864(19) 0.0230(16) Uani 1 1 d . . . . .
C1 C 0.2476(4) 0.6013(4) 0.1327(3) 0.0229(16) Uani 1 1 d . . . . .
C2 C 0.2557(5) 0.4217(4) 0.1281(2) 0.0282(18) Uani 1 1 d . . . . .
C3 C 0.2128(6) 0.7151(4) 0.1166(3) 0.026(2) Uani 1 1 d . . . . .
C4 C 0.1340(5) 0.7335(3) 0.1393(3) 0.0212(15) Uani 1 1 d . . . . .
C5 C 0.1082(5) 0.7957(3) 0.1332(3) 0.0262(16) Uani 1 1 d . . . . .
H5 H 0.0565 0.8098 0.1497 0.031 Uiso 1 1 calc R . . . .
C6 C 0.1582(5) 0.8371(4) 0.1030(3) 0.0287(18) Uani 1 1 d . . . . .
H6 H 0.1400 0.8794 0.0985 0.034 Uiso 1 1 calc R . . . .
C7 C 0.2351(5) 0.8176(3) 0.0788(2) 0.0269(17) Uani 1 1 d . . . . .
H7 H 0.2677 0.8466 0.0576 0.032 Uiso 1 1 calc R . . . .
C8 C 0.2644(5) 0.7559(3) 0.0856(2) 0.0223(16) Uani 1 1 d . . . . .
C9 C 0.3464(5) 0.7334(3) 0.0612(3) 0.0235(17) Uani 1 1 d . . . . .
C10 C 0.3440(6) 0.6947(4) 0.0134(3) 0.0299(19) Uani 1 1 d . . . . .
C11 C 0.4213(6) 0.6778(4) -0.0101(3) 0.036(2) Uani 1 1 d . . . . .
H11 H 0.4209 0.6522 -0.0424 0.043 Uiso 1 1 calc R . . . .
C12 C 0.4987(6) 0.6965(4) 0.0116(3) 0.039(2) Uani 1 1 d . . . . .
H12 H 0.5507 0.6850 -0.0061 0.047 Uiso 1 1 calc R . . . .
C13 C 0.4993(5) 0.7325(4) 0.0598(3) 0.0326(19) Uani 1 1 d . . . . .
H13 H 0.5523 0.7443 0.0759 0.039 Uiso 1 1 calc R . . . .
C14 C 0.4246(5) 0.7513(4) 0.0845(3) 0.0282(19) Uani 1 1 d . . . . .
C15 C 0.4267(5) 0.7887(4) 0.1389(3) 0.0324(18) Uani 1 1 d . . . . .
H15 H 0.3763 0.8177 0.1387 0.039 Uiso 1 1 calc R . . . .
C16 C 0.5075(6) 0.8297(5) 0.1453(4) 0.052(2) Uani 1 1 d . . . . .
H16A H 0.5024 0.8556 0.1787 0.078 Uiso 1 1 calc GR . . . .
H16B H 0.5137 0.8569 0.1127 0.078 Uiso 1 1 calc GR . . . .
H16C H 0.5578 0.8024 0.1485 0.078 Uiso 1 1 calc GR . . . .
C17 C 0.4161(6) 0.7444(4) 0.1878(3) 0.044(2) Uani 1 1 d . . . . .
H17A H 0.3684 0.7157 0.1807 0.067 Uiso 1 1 calc GR . . . .
H17B H 0.4043 0.7689 0.2214 0.067 Uiso 1 1 calc GR . . . .
H17C H 0.4688 0.7201 0.1930 0.067 Uiso 1 1 calc GR . . . .
C18 C 0.2598(6) 0.6745(4) -0.0130(3) 0.0307(18) Uani 1 1 d . . . . .
H18 H 0.2130 0.6833 0.0142 0.037 Uiso 1 1 calc R . . . .
C19 C 0.2594(6) 0.6035(4) -0.0252(3) 0.050(2) Uani 1 1 d . . . . .
H19A H 0.2057 0.5920 -0.0435 0.076 Uiso 1 1 calc GR . . . .
H19B H 0.2649 0.5801 0.0097 0.076 Uiso 1 1 calc GR . . . .
H19C H 0.3075 0.5931 -0.0496 0.076 Uiso 1 1 calc GR . . . .
C20 C 0.2418(6) 0.7126(5) -0.0653(3) 0.051(2) Uani 1 1 d . . . . .
H20A H 0.2909 0.7097 -0.0905 0.076 Uiso 1 1 calc GR . . . .
H20B H 0.2321 0.7567 -0.0553 0.076 Uiso 1 1 calc GR . . . .
H20C H 0.1909 0.6958 -0.0839 0.076 Uiso 1 1 calc GR . . . .
C21 C 0.0826(5) 0.6845(4) 0.1694(3) 0.0250(17) Uani 1 1 d . . . . .
C22 C 0.0266(5) 0.6445(3) 0.1387(3) 0.0267(16) Uani 1 1 d . . . . .
C23 C -0.0161(5) 0.5975(4) 0.1675(3) 0.0301(18) Uani 1 1 d . . . . .
H23 H -0.0531 0.5699 0.1480 0.036 Uiso 1 1 calc R . . . .
C24 C -0.0055(5) 0.5900(4) 0.2250(3) 0.033(2) Uani 1 1 d . . . . .
H24 H -0.0371 0.5588 0.2443 0.039 Uiso 1 1 calc R . . . .
C25 C 0.0505(5) 0.6280(4) 0.2532(3) 0.0302(19) Uani 1 1 d . . . . .
H25 H 0.0588 0.6217 0.2919 0.036 Uiso 1 1 calc R . . . .
C26 C 0.0952(5) 0.6750(4) 0.2266(3) 0.0272(18) Uani 1 1 d . . . . .
C27 C 0.1583(5) 0.7148(4) 0.2599(3) 0.033(2) Uani 1 1 d . . . . .
H27 H 0.1849 0.7457 0.2337 0.039 Uiso 1 1 calc R . . . .
C28 C 0.2294(6) 0.6744(4) 0.2834(3) 0.045(2) Uani 1 1 d . . . . .
H28A H 0.2727 0.7015 0.3005 0.067 Uiso 1 1 calc GR . . . .
H28B H 0.2555 0.6498 0.2534 0.067 Uiso 1 1 calc GR . . . .
H28C H 0.2058 0.6459 0.3115 0.067 Uiso 1 1 calc GR . . . .
C29 C 0.1119(6) 0.7527(4) 0.3054(3) 0.042(2) Uani 1 1 d . . . . .
H29A H 0.0872 0.7237 0.3327 0.063 Uiso 1 1 calc GR . . . .
H29B H 0.0662 0.7779 0.2886 0.063 Uiso 1 1 calc GR . . . .
H29C H 0.1527 0.7807 0.3240 0.063 Uiso 1 1 calc GR . . . .
C30 C 0.0122(5) 0.6542(4) 0.0769(3) 0.032(2) Uani 1 1 d . . . . .
H30 H 0.0473 0.6909 0.0646 0.039 Uiso 1 1 calc R . . . .
C31 C 0.0416(7) 0.5955(4) 0.0444(3) 0.049(3) Uani 1 1 d . . . . .
H31A H 0.0079 0.5590 0.0561 0.073 Uiso 1 1 calc GR . . . .
H31B H 0.1022 0.5876 0.0518 0.073 Uiso 1 1 calc GR . . . .
H31C H 0.0333 0.6026 0.0045 0.073 Uiso 1 1 calc GR . . . .
C32 C -0.0805(5) 0.6690(4) 0.0663(3) 0.040(2) Uani 1 1 d . . . . .
H32A H -0.1158 0.6330 0.0776 0.060 Uiso 1 1 calc GR . . . .
H32B H -0.0890 0.6773 0.0267 0.060 Uiso 1 1 calc GR . . . .
H32C H -0.0971 0.7062 0.0878 0.060 Uiso 1 1 calc GR . . . .
C33 C 0.2306(6) 0.3052(3) 0.1117(2) 0.0231(16) Uani 1 1 d . . . . .
C34 C 0.1529(5) 0.2851(3) 0.1324(3) 0.0224(15) Uani 1 1 d . . . . .
C35 C 0.1325(5) 0.2217(3) 0.1269(3) 0.0225(16) Uani 1 1 d . . . . .
H35 H 0.0803 0.2060 0.1416 0.027 Uiso 1 1 calc R . . . .
C36 C 0.1885(5) 0.1815(3) 0.0999(3) 0.0253(17) Uani 1 1 d . . . . .
H36 H 0.1739 0.1383 0.0958 0.030 Uiso 1 1 calc R . . . .
C37 C 0.2657(6) 0.2032(3) 0.0786(2) 0.0243(16) Uani 1 1 d . . . . .
H37 H 0.3034 0.1747 0.0605 0.029 Uiso 1 1 calc R . . . .
C38 C 0.2883(5) 0.2660(3) 0.0836(3) 0.0206(17) Uani 1 1 d . . . . .
C39 C 0.3699(5) 0.2913(3) 0.0592(3) 0.0234(17) Uani 1 1 d . . . . .
C40 C 0.4477(5) 0.2802(4) 0.0840(3) 0.0273(19) Uani 1 1 d . . . . .
C41 C 0.5216(5) 0.3026(4) 0.0590(3) 0.033(2) Uani 1 1 d . . . . .
H41 H 0.5754 0.2961 0.0763 0.040 Uiso 1 1 calc R . . . .
C42 C 0.5173(6) 0.3342(4) 0.0086(3) 0.037(2) Uani 1 1 d . . . . .
H42 H 0.5683 0.3484 -0.0087 0.045 Uiso 1 1 calc R . . . .
C43 C 0.4394(6) 0.3452(4) -0.0163(3) 0.034(2) Uani 1 1 d . . . . .
H43 H 0.4373 0.3670 -0.0507 0.040 Uiso 1 1 calc R . . . .
C44 C 0.3640(5) 0.3248(4) 0.0082(3) 0.0252(18) Uani 1 1 d . . . . .
C45 C 0.2790(6) 0.3363(4) -0.0202(3) 0.0307(19) Uani 1 1 d . . . . .
H45 H 0.2342 0.3363 0.0095 0.037 Uiso 1 1 calc R . . . .
C46 C 0.2580(6) 0.2826(4) -0.0594(3) 0.044(2) Uani 1 1 d . . . . .
H46A H 0.2975 0.2834 -0.0910 0.065 Uiso 1 1 calc GR . . . .
H46B H 0.1993 0.2871 -0.0728 0.065 Uiso 1 1 calc GR . . . .
H46C H 0.2638 0.2424 -0.0396 0.065 Uiso 1 1 calc GR . . . .
C47 C 0.2738(6) 0.4002(4) -0.0498(3) 0.047(2) Uani 1 1 d . . . . .
H47A H 0.2926 0.4335 -0.0244 0.070 Uiso 1 1 calc GR . . . .
H47B H 0.2146 0.4082 -0.0612 0.070 Uiso 1 1 calc GR . . . .
H47C H 0.3107 0.3997 -0.0826 0.070 Uiso 1 1 calc GR . . . .
C48 C 0.4529(5) 0.2481(4) 0.1410(3) 0.0332(18) Uani 1 1 d . . . . .
H48 H 0.4040 0.2179 0.1429 0.040 Uiso 1 1 calc R . . . .
C49 C 0.5327(6) 0.2102(5) 0.1507(3) 0.049(2) Uani 1 1 d . . . . .
H49A H 0.5810 0.2387 0.1570 0.073 Uiso 1 1 calc GR . . . .
H49B H 0.5442 0.1840 0.1180 0.073 Uiso 1 1 calc GR . . . .
H49C H 0.5249 0.1832 0.1833 0.073 Uiso 1 1 calc GR . . . .
C50 C 0.4393(6) 0.2960(5) 0.1881(3) 0.048(3) Uani 1 1 d . . . . .
H50A H 0.4361 0.2738 0.2237 0.072 Uiso 1 1 calc GR . . . .
H50B H 0.3859 0.3190 0.1817 0.072 Uiso 1 1 calc GR . . . .
H50C H 0.4872 0.3257 0.1888 0.072 Uiso 1 1 calc GR . . . .
C51 C 0.0945(5) 0.3336(3) 0.1574(3) 0.0228(17) Uani 1 1 d . . . . .
C52 C 0.1007(5) 0.3477(4) 0.2146(3) 0.0265(17) Uani 1 1 d . . . . .
C53 C 0.0479(5) 0.3928(4) 0.2356(3) 0.032(2) Uani 1 1 d . . . . .
H53 H 0.0508 0.4023 0.2742 0.038 Uiso 1 1 calc R . . . .
C54 C -0.0104(5) 0.4254(4) 0.2023(3) 0.0323(19) Uani 1 1 d . . . . .
H54 H -0.0478 0.4558 0.2182 0.039 Uiso 1 1 calc R . . . .
C55 C -0.0127(5) 0.4131(4) 0.1468(3) 0.0318(19) Uani 1 1 d . . . . .
H55 H -0.0505 0.4362 0.1236 0.038 Uiso 1 1 calc R . . . .
C56 C 0.0395(5) 0.3672(4) 0.1237(3) 0.0263(18) Uani 1 1 d . . . . .
C57 C 0.0337(5) 0.3536(4) 0.0603(3) 0.0284(18) Uani 1 1 d . . . . .
H57 H 0.0788 0.3221 0.0507 0.034 Uiso 1 1 calc R . . . .
C58 C -0.0532(6) 0.3248(4) 0.0465(3) 0.042(2) Uani 1 1 d . . . . .
H58A H -0.0987 0.3519 0.0609 0.063 Uiso 1 1 calc GR . . . .
H58B H -0.0575 0.2831 0.0637 0.063 Uiso 1 1 calc GR . . . .
H58C H -0.0591 0.3208 0.0061 0.063 Uiso 1 1 calc GR . . . .
C59 C 0.0506(6) 0.4126(4) 0.0271(3) 0.043(2) Uani 1 1 d . . . . .
H59A H 0.0501 0.4026 -0.0126 0.064 Uiso 1 1 calc GR . . . .
H59B H 0.1066 0.4298 0.0373 0.064 Uiso 1 1 calc GR . . . .
H59C H 0.0062 0.4439 0.0351 0.064 Uiso 1 1 calc GR . . . .
C60 C 0.1664(6) 0.3141(4) 0.2518(3) 0.034(2) Uani 1 1 d . . . . .
H60 H 0.2012 0.2857 0.2277 0.040 Uiso 1 1 calc R . . . .
C61 C 0.1192(6) 0.2727(4) 0.2953(3) 0.043(2) Uani 1 1 d . . . . .
H61A H 0.1611 0.2478 0.3161 0.064 Uiso 1 1 calc GR . . . .
H61B H 0.0794 0.2444 0.2762 0.064 Uiso 1 1 calc GR . . . .
H61C H 0.0875 0.2998 0.3210 0.064 Uiso 1 1 calc GR . . . .
C62 C 0.2273(6) 0.3609(5) 0.2796(3) 0.046(2) Uani 1 1 d . . . . .
H62A H 0.2553 0.3865 0.2510 0.069 Uiso 1 1 calc GR . . . .
H62B H 0.2706 0.3378 0.3007 0.069 Uiso 1 1 calc GR . . . .
H62C H 0.1950 0.3882 0.3047 0.069 Uiso 1 1 calc GR . . . .
C63 C 0.4633(9) 0.5710(6) 0.1172(7) 0.045(3) Uani 0.637(12) 1 d D U P A 1
H63A H 0.4678 0.5895 0.1548 0.054 Uiso 0.637(12) 1 calc R . P A 1
H63B H 0.4364 0.6022 0.0921 0.054 Uiso 0.637(12) 1 calc R . P A 1
C64 C 0.5491(9) 0.5526(7) 0.0961(8) 0.054(3) Uani 0.637(12) 1 d D U P A 1
H64A H 0.5735 0.5867 0.0731 0.064 Uiso 0.637(12) 1 calc R . P A 1
H64B H 0.5884 0.5444 0.1275 0.064 Uiso 0.637(12) 1 calc R . P A 1
C65 C 0.5378(10) 0.4951(7) 0.0626(7) 0.052(3) Uani 0.637(12) 1 d D U P A 1
H65A H 0.5807 0.4628 0.0727 0.062 Uiso 0.637(12) 1 calc R . P A 1
H65B H 0.5426 0.5044 0.0225 0.062 Uiso 0.637(12) 1 calc R . P A 1
C66 C 0.4463(8) 0.4727(6) 0.0775(6) 0.045(2) Uani 0.637(12) 1 d D U P A 1
H66A H 0.4093 0.4738 0.0441 0.054 Uiso 0.637(12) 1 calc R . P A 1
H66B H 0.4478 0.4290 0.0917 0.054 Uiso 0.637(12) 1 calc R . P A 1
C63A C 0.4528(16) 0.5638(10) 0.0895(11) 0.045(3) Uani 0.363(12) 1 d D U P A 2
H63C H 0.4618 0.5992 0.1155 0.054 Uiso 0.363(12) 1 calc R . P A 2
H63D H 0.4130 0.5784 0.0602 0.054 Uiso 0.363(12) 1 calc R . P A 2
C64A C 0.5358(17) 0.5478(12) 0.0632(13) 0.054(3) Uani 0.363(12) 1 d D U P A 2
H64C H 0.5831 0.5737 0.0781 0.064 Uiso 0.363(12) 1 calc R . P A 2
H64D H 0.5336 0.5521 0.0223 0.064 Uiso 0.363(12) 1 calc R . P A 2
C65A C 0.5429(18) 0.4793(12) 0.0812(13) 0.052(3) Uani 0.363(12) 1 d D U P A 2
H65C H 0.5930 0.4745 0.1059 0.062 Uiso 0.363(12) 1 calc R . P A 2
H65D H 0.5524 0.4527 0.0481 0.062 Uiso 0.363(12) 1 calc R . P A 2
C66A C 0.4614(15) 0.4561(9) 0.1122(12) 0.045(2) Uani 0.363(12) 1 d D U P A 2
H66C H 0.4294 0.4249 0.0898 0.054 Uiso 0.363(12) 1 calc R . P A 2
H66D H 0.4758 0.4373 0.1487 0.054 Uiso 0.363(12) 1 calc R . P A 2
S1 S 0.56048(11) 0.48264(10) -0.12795(7) 0.0299(4) Uani 1 1 d . . . . .
F1 F 0.3988(3) 0.5009(2) -0.15170(16) 0.0457(12) Uani 1 1 d . . . . .
F2 F 0.4281(3) 0.5061(2) -0.06452(15) 0.0496(12) Uani 1 1 d . . . . .
F3 F 0.4630(3) 0.5823(2) -0.11871(15) 0.0455(13) Uani 1 1 d . . . . .
O2 O 0.5844(3) 0.5075(3) -0.18081(17) 0.0372(13) Uani 1 1 d . . . . .
O3 O 0.5403(4) 0.4170(2) -0.1280(2) 0.0385(14) Uani 1 1 d . . . . .
O4 O 0.6100(3) 0.5039(3) -0.08168(18) 0.0503(16) Uani 1 1 d . . . . .
C67 C 0.4575(6) 0.5194(4) -0.1144(3) 0.039(2) Uani 1 1 d . . . . .

loop_
_atom_site_aniso_label
_atom_site_aniso_U_11
_atom_site_aniso_U_22
_atom_site_aniso_U_33
_atom_site_aniso_U_23
_atom_site_aniso_U_13
_atom_site_aniso_U_12
Pt1 0.02516(14) 0.01931(14) 0.02818(12) -0.00092(12) 0.00123(11) 0.00130(12)
Ag1 0.0272(3) 0.0376(4) 0.0379(3) 0.0016(3) 0.0040(2) 0.0017(3)
O1 0.037(3) 0.024(2) 0.056(3) -0.011(2) 0.003(2) -0.005(2)
N1 0.015(3) 0.020(4) 0.022(3) 0.002(2) 0.001(3) 0.007(3)
N2 0.036(5) 0.013(3) 0.020(3) 0.000(2) 0.000(3) 0.001(3)
C1 0.016(4) 0.035(5) 0.017(3) -0.001(3) 0.002(3) -0.006(3)
C2 0.019(5) 0.052(5) 0.014(3) 0.008(3) -0.003(3) 0.009(4)
C3 0.042(6) 0.022(4) 0.015(3) -0.002(3) -0.007(3) 0.002(4)
C4 0.024(4) 0.025(4) 0.014(3) 0.000(3) -0.003(3) 0.003(3)
C5 0.027(4) 0.030(4) 0.022(3) 0.004(4) 0.001(4) 0.004(3)
C6 0.037(5) 0.018(4) 0.031(4) 0.000(3) -0.005(4) 0.005(4)
C7 0.039(5) 0.021(4) 0.021(3) 0.004(3) -0.003(4) -0.004(4)
C8 0.027(4) 0.022(4) 0.018(3) -0.001(3) 0.004(3) -0.002(4)
C9 0.028(5) 0.022(4) 0.021(3) 0.005(3) -0.001(3) -0.005(3)
C10 0.040(5) 0.028(5) 0.022(4) 0.001(3) 0.018(4) -0.001(4)
C11 0.042(6) 0.037(5) 0.030(4) -0.004(4) 0.000(4) 0.003(4)
C12 0.041(6) 0.043(6) 0.034(4) 0.002(4) 0.012(4) -0.004(5)
C13 0.030(5) 0.039(5) 0.029(4) -0.003(4) -0.002(4) 0.000(4)
C14 0.029(5) 0.030(5) 0.026(4) -0.001(3) 0.006(3) -0.004(4)
C15 0.028(4) 0.040(5) 0.028(4) -0.013(4) 0.001(4) -0.005(4)
C16 0.046(6) 0.060(6) 0.050(5) -0.012(5) -0.002(5) -0.014(5)
C17 0.045(6) 0.066(7) 0.021(4) -0.006(4) -0.004(4) -0.008(5)
C18 0.025(5) 0.043(5) 0.024(3) -0.010(3) 0.005(4) -0.004(4)
C19 0.044(6) 0.056(6) 0.052(5) -0.022(4) 0.003(5) -0.007(5)
C20 0.034(6) 0.076(7) 0.042(4) 0.000(4) -0.002(5) -0.011(5)
C21 0.018(4) 0.031(5) 0.026(4) 0.004(3) 0.006(3) 0.008(3)
C22 0.027(4) 0.024(4) 0.029(3) -0.003(4) 0.001(4) 0.000(3)
C23 0.018(4) 0.027(5) 0.046(4) -0.004(4) 0.000(4) 0.002(3)
C24 0.025(5) 0.035(5) 0.038(4) 0.014(4) 0.015(4) 0.007(4)
C25 0.027(5) 0.033(5) 0.030(4) 0.003(4) 0.003(4) 0.003(4)
C26 0.026(5) 0.032(5) 0.023(4) 0.000(3) 0.002(3) 0.004(4)
C27 0.031(5) 0.042(5) 0.025(4) 0.004(3) -0.004(4) 0.001(4)
C28 0.037(5) 0.068(6) 0.030(4) -0.001(4) -0.003(4) 0.027(5)
C29 0.043(6) 0.048(6) 0.035(4) -0.008(4) -0.004(4) 0.006(5)
C30 0.036(5) 0.033(5) 0.028(4) 0.003(3) -0.002(4) -0.004(4)
C31 0.055(7) 0.054(6) 0.038(5) -0.014(4) -0.008(4) 0.017(5)
C32 0.043(6) 0.043(5) 0.034(4) 0.000(4) -0.004(4) 0.005(4)
C33 0.026(4) 0.026(4) 0.017(3) 0.003(3) -0.010(3) -0.002(4)
C34 0.029(4) 0.025(4) 0.013(3) -0.001(3) 0.001(4) 0.002(3)
C35 0.023(4) 0.026(4) 0.019(3) 0.002(3) -0.001(3) -0.005(3)
C36 0.038(5) 0.018(4) 0.020(3) -0.002(3) -0.001(3) 0.001(4)
C37 0.032(4) 0.020(4) 0.021(3) -0.002(3) -0.004(4) 0.004(4)
C38 0.026(5) 0.021(4) 0.015(3) 0.001(3) -0.006(3) 0.000(3)
C39 0.029(5) 0.018(4) 0.023(3) -0.002(3) 0.006(3) 0.003(3)
C40 0.026(5) 0.025(4) 0.030(4) -0.002(3) 0.003(4) 0.003(4)
C41 0.022(4) 0.041(5) 0.038(4) -0.012(4) 0.008(4) -0.003(4)
C42 0.030(5) 0.035(5) 0.048(5) -0.005(4) 0.013(4) -0.002(4)
C43 0.042(6) 0.031(5) 0.027(4) -0.004(4) 0.016(4) -0.002(4)
C44 0.029(5) 0.023(4) 0.023(3) -0.005(3) 0.007(3) -0.005(4)
C45 0.029(5) 0.037(5) 0.026(4) 0.003(3) 0.005(4) 0.000(4)
C46 0.035(6) 0.062(6) 0.035(4) -0.007(4) -0.009(4) 0.003(5)
C47 0.046(6) 0.050(5) 0.044(4) 0.020(4) -0.009(5) 0.000(5)
C48 0.025(4) 0.042(5) 0.032(4) -0.001(4) -0.001(4) 0.000(4)
C49 0.047(6) 0.056(6) 0.042(5) 0.004(4) -0.002(4) 0.014(5)
C50 0.041(6) 0.077(7) 0.027(4) -0.004(5) -0.004(4) 0.018(5)
C51 0.026(4) 0.024(4) 0.019(3) -0.005(3) 0.004(3) -0.006(3)
C52 0.021(4) 0.034(5) 0.024(3) -0.003(3) 0.001(3) -0.003(4)
C53 0.026(5) 0.044(5) 0.026(4) -0.019(4) 0.010(3) -0.007(4)
C54 0.033(5) 0.031(5) 0.033(4) -0.006(4) 0.008(4) 0.002(4)
C55 0.029(5) 0.025(4) 0.041(5) -0.007(3) -0.001(4) 0.000(3)
C56 0.020(4) 0.028(4) 0.031(4) -0.003(3) 0.004(3) -0.006(3)
C57 0.028(5) 0.031(5) 0.027(4) -0.007(3) -0.004(3) 0.002(4)
C58 0.053(6) 0.043(6) 0.029(4) -0.007(4) -0.008(4) -0.005(5)
C59 0.059(7) 0.038(5) 0.031(4) 0.007(4) -0.012(4) 0.000(5)
C60 0.032(5) 0.055(6) 0.014(3) -0.004(4) 0.007(3) -0.001(4)
C61 0.041(6) 0.060(6) 0.027(4) 0.004(4) 0.000(4) 0.002(5)
C62 0.033(5) 0.069(6) 0.035(4) -0.003(4) -0.002(4) -0.020(5)
C63 0.040(4) 0.031(3) 0.063(7) -0.009(4) 0.005(5) -0.006(3)
C64 0.043(4) 0.042(4) 0.076(7) -0.007(5) 0.012(4) -0.005(3)
C65 0.045(4) 0.041(5) 0.069(7) -0.006(5) 0.015(4) -0.003(3)
C66 0.045(4) 0.032(4) 0.058(5) -0.010(3) 0.011(4) -0.003(3)
C63A 0.040(4) 0.031(3) 0.063(7) -0.009(4) 0.005(5) -0.006(3)
C64A 0.043(4) 0.042(4) 0.076(7) -0.007(5) 0.012(4) -0.005(3)
C65A 0.045(4) 0.041(5) 0.069(7) -0.006(5) 0.015(4) -0.003(3)
C66A 0.045(4) 0.032(4) 0.058(5) -0.010(3) 0.011(4) -0.003(3)
S1 0.0330(10) 0.0292(10) 0.0275(8) 0.0008(9) -0.0047(7) -0.0008(9)
F1 0.033(2) 0.049(3) 0.055(2) 0.003(2) -0.011(2) 0.001(2)
F2 0.068(3) 0.042(3) 0.038(2) 0.010(2) 0.022(2) 0.012(3)
F3 0.079(4) 0.024(3) 0.033(2) -0.0011(19) 0.012(2) 0.011(3)
O2 0.044(3) 0.037(3) 0.031(2) 0.000(3) 0.006(2) -0.004(3)
O3 0.056(4) 0.026(3) 0.034(3) -0.001(2) -0.007(3) 0.011(3)
O4 0.051(3) 0.065(5) 0.035(2) 0.009(3) -0.018(2) -0.012(4)
C67 0.058(6) 0.028(5) 0.031(4) 0.008(4) 0.003(4) 0.003(5)

loop_
_atom_type_symbol
_atom_type_description
_atom_type_scat_dispersion_real
_atom_type_scat_dispersion_imag
_atom_type_scat_source
C C 0.0033 0.0016 'International Tables Vol C Tables 4.2.6.8 and 6.1.1.4'
H H 0.0000 0.0000 'International Tables Vol C Tables 4.2.6.8 and 6.1.1.4'
Ag Ag -0.8971 1.1015 'International Tables Vol C Tables 4.2.6.8 and 6.1.1.4'
F F 0.0171 0.0103 'International Tables Vol C Tables 4.2.6.8 and 6.1.1.4'
N N 0.0061 0.0033 'International Tables Vol C Tables 4.2.6.8 and 6.1.1.4'
O O 0.0106 0.0060 'International Tables Vol C Tables 4.2.6.8 and 6.1.1.4'
Pt Pt -1.7033 8.3905 'International Tables Vol C Tables 4.2.6.8 and 6.1.1.4'
S S 0.1246 0.1234 'International Tables Vol C Tables 4.2.6.8 and 6.1.1.4'

loop_
_geom_angle_atom_site_label_1
_geom_angle_atom_site_label_2
_geom_angle_atom_site_label_3
_geom_angle
O1 Pt1 Ag1 173.05(11)
C1 Pt1 Ag1 83.9(2)
C1 Pt1 O1 96.4(2)
C2 Pt1 Ag1 86.4(2)
C2 Pt1 O1 94.5(3)
C2 Pt1 C1 165.2(2)
Pt1 Ag1 C23 131.56(17)
Pt1 Ag1 C54 138.48(18)
C54 Ag1 C23 89.7(2)
C63 O1 Pt1 123.3(7)
C66 O1 Pt1 117.6(6)
C66 O1 C63 108.1(8)
C63A O1 Pt1 121.8(11)
C63A O1 C66A 111.4(13)
C66A O1 Pt1 120.6(9)
C1 N1 C3 168.6(8)
C2 N2 C33 167.4(8)
N1 C1 Pt1 171.9(6)
N2 C2 Pt1 173.9(6)
N1 C3 C4 118.4(6)
N1 C3 C8 118.7(7)
C8 C3 C4 122.9(7)
C3 C4 C21 117.7(6)
C5 C4 C3 118.5(7)
C5 C4 C21 123.8(7)
C4 C5 H5 120.1
C6 C5 C4 119.7(7)
C6 C5 H5 120.1
C5 C6 H6 119.4
C5 C6 C7 121.1(7)
C7 C6 H6 119.4
C6 C7 H7 119.6
C8 C7 C6 120.8(7)
C8 C7 H7 119.6
C3 C8 C9 120.6(6)
C7 C8 C3 116.9(7)
C7 C8 C9 122.5(7)
C10 C9 C8 119.0(7)
C14 C9 C8 120.6(6)
C14 C9 C10 120.4(7)
C9 C10 C18 121.7(7)
C11 C10 C9 117.5(8)
C11 C10 C18 120.7(7)
C10 C11 H11 118.7
C12 C11 C10 122.6(7)
C12 C11 H11 118.7
C11 C12 H12 120.7
C11 C12 C13 118.7(8)
C13 C12 H12 120.7
C12 C13 H13 119.4
C14 C13 C12 121.1(8)
C14 C13 H13 119.4
C9 C14 C15 120.1(7)
C13 C14 C9 119.6(7)
C13 C14 C15 120.2(7)
C14 C15 H15 107.4
C14 C15 C16 113.3(7)
C16 C15 H15 107.4
C17 C15 C14 109.9(6)
C17 C15 H15 107.4
C17 C15 C16 111.2(7)
C15 C16 H16A 109.5
C15 C16 H16B 109.5
C15 C16 H16C 109.5
H16A C16 H16B 109.5
H16A C16 H16C 109.5
H16B C16 H16C 109.5
C15 C17 H17A 109.5
C15 C17 H17B 109.5
C15 C17 H17C 109.5
H17A C17 H17B 109.5
H17A C17 H17C 109.5
H17B C17 H17C 109.5
C10 C18 H18 107.8
C10 C18 C19 111.1(7)
C19 C18 H18 107.8
C20 C18 C10 110.8(7)
C20 C18 H18 107.8
C20 C18 C19 111.3(6)
C18 C19 H19A 109.5
C18 C19 H19B 109.5
C18 C19 H19C 109.5
H19A C19 H19B 109.5
H19A C19 H19C 109.5
H19B C19 H19C 109.5
C18 C20 H20A 109.5
C18 C20 H20B 109.5
C18 C20 H20C 109.5
H20A C20 H20B 109.5
H20A C20 H20C 109.5
H20B C20 H20C 109.5
C22 C21 C4 119.4(6)
C26 C21 C4 119.9(7)
C26 C21 C22 120.5(7)
C21 C22 C30 121.2(7)
C23 C22 C21 117.6(7)
C23 C22 C30 121.1(7)
Ag1 C23 H23 89.9
C22 C23 Ag1 99.7(5)
C22 C23 H23 119.4
C22 C23 C24 121.3(8)
C24 C23 Ag1 80.4(5)
C24 C23 H23 119.4
C23 C24 H24 120.1
C25 C24 C23 119.8(7)
C25 C24 H24 120.1
C24 C25 H25 119.3
C24 C25 C26 121.4(7)
C26 C25 H25 119.3
C21 C26 C27 121.6(7)
C25 C26 C21 119.3(8)
C25 C26 C27 119.1(6)
C26 C27 H27 107.6
C26 C27 C29 110.9(7)
C28 C27 C26 110.9(7)
C28 C27 H27 107.6
C28 C27 C29 112.1(6)
C29 C27 H27 107.6
C27 C28 H28A 109.5
C27 C28 H28B 109.5
C27 C28 H28C 109.5
H28A C28 H28B 109.5
H28A C28 H28C 109.5
H28B C28 H28C 109.5
C27 C29 H29A 109.5
C27 C29 H29B 109.5
C27 C29 H29C 109.5
H29A C29 H29B 109.5
H29A C29 H29C 109.5
H29B C29 H29C 109.5
C22 C30 H30 108.4
C22 C30 C31 110.1(7)
C31 C30 H30 108.4
C32 C30 C22 109.7(7)
C32 C30 H30 108.4
C32 C30 C31 111.6(7)
C30 C31 H31A 109.5
C30 C31 H31B 109.5
C30 C31 H31C 109.5
H31A C31 H31B 109.5
H31A C31 H31C 109.5
H31B C31 H31C 109.5
C30 C32 H32A 109.5
C30 C32 H32B 109.5
C30 C32 H32C 109.5
H32A C32 H32B 109.5
H32A C32 H32C 109.5
H32B C32 H32C 109.5
N2 C33 C38 118.0(7)
C34 C33 N2 118.1(7)
C34 C33 C38 123.9(6)
C33 C34 C35 117.8(7)
C33 C34 C51 117.9(6)
C35 C34 C51 124.3(7)
C34 C35 H35 120.1
C36 C35 C34 119.8(7)
C36 C35 H35 120.1
C35 C36 H36 119.4
C35 C36 C37 121.2(7)
C37 C36 H36 119.4
C36 C37 H37 119.7
C38 C37 C36 120.5(7)
C38 C37 H37 119.7
C33 C38 C39 121.6(6)
C37 C38 C33 116.8(7)
C37 C38 C39 121.6(7)
C40 C39 C38 121.3(6)
C40 C39 C44 121.2(7)
C44 C39 C38 117.4(7)
C39 C40 C41 119.3(7)
C39 C40 C48 120.8(7)
C41 C40 C48 119.7(7)
C40 C41 H41 119.8
C42 C41 C40 120.3(8)
C42 C41 H41 119.8
C41 C42 H42 119.8
C43 C42 C41 120.3(8)
C43 C42 H42 119.8
C42 C43 H43 119.5
C42 C43 C44 120.9(7)
C44 C43 H43 119.5
C39 C44 C45 121.8(7)
C43 C44 C39 117.9(7)
C43 C44 C45 120.3(7)
C44 C45 H45 107.1
C44 C45 C46 110.4(7)
C44 C45 C47 113.5(7)
C46 C45 H45 107.1
C46 C45 C47 111.4(6)
C47 C45 H45 107.1
C45 C46 H46A 109.5
C45 C46 H46B 109.5
C45 C46 H46C 109.5
H46A C46 H46B 109.5
H46A C46 H46C 109.5
H46B C46 H46C 109.5
C45 C47 H47A 109.5
C45 C47 H47B 109.5
C45 C47 H47C 109.5
H47A C47 H47B 109.5
H47A C47 H47C 109.5
H47B C47 H47C 109.5
C40 C48 H48 106.6
C40 C48 C50 110.9(6)
C49 C48 C40 114.9(7)
C49 C48 H48 106.6
C49 C48 C50 110.9(7)
C50 C48 H48 106.6
C48 C49 H49A 109.5
C48 C49 H49B 109.5
C48 C49 H49C 109.5
H49A C49 H49B 109.5
H49A C49 H49C 109.5
H49B C49 H49C 109.5
C48 C50 H50A 109.5
C48 C50 H50B 109.5
C48 C50 H50C 109.5
H50A C50 H50B 109.5
H50A C50 H50C 109.5
H50B C50 H50C 109.5
C52 C51 C34 119.6(7)
C56 C51 C34 119.9(6)
C56 C51 C52 120.3(7)
C51 C52 C60 121.0(7)
C53 C52 C51 118.1(7)
C53 C52 C60 120.9(6)
C52 C53 H53 119.0
C52 C53 C54 122.0(7)
C54 C53 H53 119.0
Ag1 C54 H54 95.0
C53 C54 Ag1 94.0(5)
C53 C54 H54 120.5
C55 C54 Ag1 80.8(5)
C55 C54 C53 119.0(7)
C55 C54 H54 120.5
C54 C55 H55 119.6
C54 C55 C56 120.8(8)
C56 C55 H55 119.6
C51 C56 C55 119.7(6)
C51 C56 C57 121.1(7)
C55 C56 C57 119.2(7)
C56 C57 H57 108.0
C58 C57 C56 109.8(6)
C58 C57 H57 108.0
C59 C57 C56 110.8(6)
C59 C57 H57 108.0
C59 C57 C58 112.1(7)
C57 C58 H58A 109.5
C57 C58 H58B 109.5
C57 C58 H58C 109.5
H58A C58 H58B 109.5
H58A C58 H58C 109.5
H58B C58 H58C 109.5
C57 C59 H59A 109.5
C57 C59 H59B 109.5
C57 C59 H59C 109.5
H59A C59 H59B 109.5
H59A C59 H59C 109.5
H59B C59 H59C 109.5
C52 C60 H60 107.8
C52 C60 C61 109.8(7)
C61 C60 H60 107.8
C62 C60 C52 111.7(7)
C62 C60 H60 107.8
C62 C60 C61 111.7(6)
C60 C61 H61A 109.5
C60 C61 H61B 109.5
C60 C61 H61C 109.5
H61A C61 H61B 109.5
H61A C61 H61C 109.5
H61B C61 H61C 109.5
C60 C62 H62A 109.5
C60 C62 H62B 109.5
C60 C62 H62C 109.5
H62A C62 H62B 109.5
H62A C62 H62C 109.5
H62B C62 H62C 109.5
O1 C63 H63A 110.6
O1 C63 H63B 110.6
O1 C63 C64 105.7(10)
H63A C63 H63B 108.7
C64 C63 H63A 110.6
C64 C63 H63B 110.6
C63 C64 H64A 110.3
C63 C64 H64B 110.3
H64A C64 H64B 108.5
C65 C64 C63 107.2(12)
C65 C64 H64A 110.3
C65 C64 H64B 110.3
C64 C65 H65A 111.0
C64 C65 H65B 111.0
C64 C65 C66 103.9(11)
H65A C65 H65B 109.0
C66 C65 H65A 111.0
C66 C65 H65B 111.0
O1 C66 C65 107.7(10)
O1 C66 H66A 110.2
O1 C66 H66B 110.2
C65 C66 H66A 110.2
C65 C66 H66B 110.2
H66A C66 H66B 108.5
O1 C63A H63C 108.6
O1 C63A H63D 108.6
O1 C63A C64A 114.6(19)
H63C C63A H63D 107.6
C64A C63A H63C 108.6
C64A C63A H63D 108.6
C63A C64A H64C 111.9
C63A C64A H64D 111.9
C63A C64A C65A 99(2)
H64C C64A H64D 109.6
C65A C64A H64C 111.9
C65A C64A H64D 111.9
C64A C65A H65C 109.1
C64A C65A H65D 109.1
C64A C65A C66A 112(2)
H65C C65A H65D 107.9
C66A C65A H65C 109.1
C66A C65A H65D 109.1
O1 C66A C65A 101.8(16)
O1 C66A H66C 111.4
O1 C66A H66D 111.4
C65A C66A H66C 111.4
C65A C66A H66D 111.4
H66C C66A H66D 109.3
O2 S1 O3 114.7(3)
O2 S1 O4 115.8(3)
O2 S1 C67 103.5(3)
O3 S1 C67 102.9(4)
O4 S1 O3 115.3(3)
O4 S1 C67 101.8(3)
F1 C67 S1 111.1(5)
F2 C67 S1 112.4(5)
F2 C67 F1 107.9(7)
F2 C67 F3 107.9(6)
F3 C67 S1 110.9(6)
F3 C67 F1 106.4(6)

loop_
_geom_bond_atom_site_label_1
_geom_bond_atom_site_label_2
_geom_bond_distance
Pt1 Ag1 2.6299(6)
Pt1 O1 2.366(5)
Pt1 C1 1.932(8)
Pt1 C2 1.920(9)
Ag1 C23 2.661(8)
Ag1 C54 2.660(8)
O1 C63 1.443(13)
O1 C66 1.414(12)
O1 C63A 1.413(19)
O1 C66A 1.441(19)
N1 C1 1.148(8)
N1 C3 1.374(10)
N2 C2 1.159(9)
N2 C33 1.394(9)
C3 C4 1.406(11)
C3 C8 1.400(10)
C4 C5 1.390(10)
C4 C21 1.501(10)
C5 H5 0.9500
C5 C6 1.383(10)
C6 H6 0.9500
C6 C7 1.399(11)
C7 H7 0.9500
C7 C8 1.398(10)
C8 C9 1.488(11)
C9 C10 1.416(10)
C9 C14 1.399(11)
C10 C11 1.382(12)
C10 C18 1.525(12)
C11 H11 0.9500
C11 C12 1.378(12)
C12 H12 0.9500
C12 C13 1.392(11)
C13 H13 0.9500
C13 C14 1.370(11)
C14 C15 1.531(10)
C15 H15 1.0000
C15 C16 1.544(11)
C15 C17 1.517(11)
C16 H16A 0.9800
C16 H16B 0.9800
C16 H16C 0.9800
C17 H17A 0.9800
C17 H17B 0.9800
C17 H17C 0.9800
C18 H18 1.0000
C18 C19 1.537(11)
C18 C20 1.524(11)
C19 H19A 0.9800
C19 H19B 0.9800
C19 H19C 0.9800
C20 H20A 0.9800
C20 H20B 0.9800
C20 H20C 0.9800
C21 C22 1.428(10)
C21 C26 1.405(9)
C22 C23 1.388(10)
C22 C30 1.517(10)
C23 H23 0.9500
C23 C24 1.402(10)
C24 H24 0.9500
C24 C25 1.371(11)
C25 H25 0.9500
C25 C26 1.376(11)
C26 C27 1.529(11)
C27 H27 1.0000
C27 C28 1.514(11)
C27 C29 1.542(11)
C28 H28A 0.9800
C28 H28B 0.9800
C28 H28C 0.9800
C29 H29A 0.9800
C29 H29B 0.9800
C29 H29C 0.9800
C30 H30 1.0000
C30 C31 1.543(11)
C30 C32 1.507(12)
C31 H31A 0.9800
C31 H31B 0.9800
C31 H31C 0.9800
C32 H32A 0.9800
C32 H32B 0.9800
C32 H32C 0.9800
C33 C34 1.382(11)
C33 C38 1.401(11)
C34 C35 1.391(10)
C34 C51 1.502(10)
C35 H35 0.9500
C35 C36 1.387(10)
C36 H36 0.9500
C36 C37 1.392(11)
C37 H37 0.9500
C37 C38 1.387(10)
C38 C39 1.506(10)
C39 C40 1.376(11)
C39 C44 1.421(9)
C40 C41 1.388(11)
C40 C48 1.536(11)
C41 H41 0.9500
C41 C42 1.388(11)
C42 H42 0.9500
C42 C43 1.379(12)
C43 H43 0.9500
C43 C44 1.388(11)
C44 C45 1.516(11)
C45 H45 1.0000
C45 C46 1.517(11)
C45 C47 1.536(11)
C46 H46A 0.9800
C46 H46B 0.9800
C46 H46C 0.9800
C47 H47A 0.9800
C47 H47B 0.9800
C47 H47C 0.9800
C48 H48 1.0000
C48 C49 1.504(11)
C48 C50 1.537(11)
C49 H49A 0.9800
C49 H49B 0.9800
C49 H49C 0.9800
C50 H50A 0.9800
C50 H50B 0.9800
C50 H50C 0.9800
C51 C52 1.412(9)
C51 C56 1.382(11)
C52 C53 1.363(11)
C52 C60 1.539(11)
C53 H53 0.9500
C53 C54 1.399(11)
C54 H54 0.9500
C54 C55 1.363(10)
C55 H55 0.9500
C55 C56 1.388(11)
C56 C57 1.558(9)
C57 H57 1.0000
C57 C58 1.527(11)
C57 C59 1.510(11)
C58 H58A 0.9800
C58 H58B 0.9800
C58 H58C 0.9800
C59 H59A 0.9800
C59 H59B 0.9800
C59 H59C 0.9800
C60 H60 1.0000
C60 C61 1.555(11)
C60 C62 1.530(11)
C61 H61A 0.9800
C61 H61B 0.9800
C61 H61C 0.9800
C62 H62A 0.9800
C62 H62B 0.9800
C62 H62C 0.9800
C63 H63A 0.9900
C63 H63B 0.9900
C63 C64 1.488(16)
C64 H64A 0.9900
C64 H64B 0.9900
C64 C65 1.475(17)
C65 H65A 0.9900
C65 H65B 0.9900
C65 C66 1.550(16)
C66 H66A 0.9900
C66 H66B 0.9900
C63A H63C 0.9900
C63A H63D 0.9900
C63A C64A 1.48(2)
C64A H64C 0.9900
C64A H64D 0.9900
C64A C65A 1.52(2)
C65A H65C 0.9900
C65A H65D 0.9900
C65A C66A 1.56(2)
C66A H66C 0.9900
C66A H66D 0.9900
S1 O2 1.428(5)
S1 O3 1.431(6)
S1 O4 1.430(5)
S1 C67 1.820(8)
F1 C67 1.344(9)
F2 C67 1.316(8)
F3 C67 1.343(10)
